data_7203983
loop_
_publ_author_name
'Maple, Martin J.'
'Philp, Eilidh F.'
'Slawin, Alexandra M. Z.'
'Lightfoot, Philip'
'Cox, Paul A.'
'Wright, Paul A.'

_publ_section_title
;
 Azamacrocycles and the azaoxacryptand
 4,7,13,16,21,24-hexaoxa-1,10-diazabicyclo[8.8.8]hexacosane as
 structure-directing agents in the synthesis of microporous
 metalloaluminophosphates
;
_journal_coden_ASTM JMACEP
_journal_issue 1
_journal_name_full 'Journal of Materials Chemistry'
_journal_page_first 98
_journal_page_last 104
_journal_paper_doi 10.1039/b003430o
_journal_volume 11
_journal_year 2001
_chemical_formula_sum 'C1.05 Al N0.35 O4 P'
_chemical_formula_weight 139.47
_space_group_crystal_system monoclinic
_space_group_IT_number 15
_space_group_name_Hall '-C 2yc'
_space_group_name_H-M_alt 'C 1 2/c 1'
_audit_creation_date 'Wed Apr 20 16:14:42 2000'
_audit_creation_method 'from TEXRAY.INF file'
_cell_angle_alpha 90
_cell_angle_beta 89.959(7)
_cell_angle_gamma 90
_cell_formula_units_Z 24
_cell_length_a 13.795(3)
_cell_length_b 12.830(3)
_cell_length_c 18.815(5)
_cell_measurement_reflns_used 0
_cell_measurement_temperature 150
_cell_measurement_theta_max 0.0
_cell_measurement_theta_min 0.0
_cell_volume 3330.1(14)
_computing_cell_refinement 'LS refinement (W.Clegg)'
_computing_data_collection 'Bruker SMART'
_computing_data_reduction teXsan
_computing_publication_material teXsan
_computing_structure_refinement teXsan
_diffrn_measurement_device 'SMART CCD'
_diffrn_measurement_method 'omega scans with profile analysis'
_diffrn_orient_matrix_UB_11 0.00000
_diffrn_orient_matrix_UB_12 0.00000
_diffrn_orient_matrix_UB_13 0.00000
_diffrn_orient_matrix_UB_21 0.00000
_diffrn_orient_matrix_UB_22 0.00000
_diffrn_orient_matrix_UB_23 0.00000
_diffrn_orient_matrix_UB_31 0.00000
_diffrn_orient_matrix_UB_32 0.00000
_diffrn_orient_matrix_UB_33 0.00000
_diffrn_radiation_monochromator graphite
_diffrn_radiation_source synchrotron
_diffrn_radiation_type 'Monochromated X-ray synchrotron radiation'
_diffrn_radiation_wavelength 0.6942
_diffrn_reflns_av_R_equivalents 4.99
_diffrn_reflns_limit_h_max 19
_diffrn_reflns_limit_h_min -9
_diffrn_reflns_limit_k_max 17
_diffrn_reflns_limit_k_min -16
_diffrn_reflns_limit_l_max 25
_diffrn_reflns_limit_l_min -24
_diffrn_reflns_number 11252
_diffrn_reflns_theta_max 29.86
_diffrn_standards_decay_% 0.00
_diffrn_standards_interval_count 0
_diffrn_standards_number 0
_exptl_absorpt_coefficient_mu 0.567
_exptl_absorpt_correction_type none
_exptl_crystal_colour colourless
_exptl_crystal_density_diffrn 1.669
_exptl_crystal_description prism
_exptl_crystal_F_000 1650.00
_exptl_crystal_size_max 0.060
_exptl_crystal_size_mid 0.040
_exptl_crystal_size_min 0.035
_refine_diff_density_max 2.06
_refine_diff_density_min -1.22
_refine_ls_extinction_method none
_refine_ls_goodness_of_fit_obs 3.344
_refine_ls_matrix_type full
_refine_ls_number_parameters 164
_refine_ls_number_reflns 2535
_refine_ls_number_restraints 0
_refine_ls_R_factor_obs 0.0837
_refine_ls_shift/esd_max 0.0000
_refine_ls_structure_factor_coef F
_refine_ls_weighting_scheme sigma
_refine_ls_wR_factor_obs 0.1056
_reflns_number_observed 2535
_reflns_number_total 4501
_reflns_observed_criterion 3.00
_cod_data_source_file b003430o.txt
_cod_data_source_block MgAlPO-18
_cod_depositor_comments
;
The following automatic conversions were performed:

'_atom_site_thermal_displace_type' tag value 'Uij' was replaced with
'Uani' value 30 times.

Automatic conversion script
Id: cif_fix_values 1646 2011-03-28 12:23:43Z adriana 
;
_cod_original_cell_volume 3330(1)
_cod_original_sg_symbol_H-M 'C 2/c      '
_cod_original_formula_sum 'C1.05 Al N0.35 O4 P '
_cod_database_code 7203983
_diffrn_temperature 150

loop_
_space_group_symop_id
_space_group_symop_operation_xyz
1 x,y,z
2 -x,y,-z+1/2
3 -x,-y,-z
4 x,-y,z+1/2
5 x+1/2,y+1/2,z
6 -x+1/2,y+1/2,-z+1/2
7 -x+1/2,-y+1/2,-z
8 x+1/2,-y+1/2,z+1/2

loop_
_atom_site_aniso_label
_atom_site_aniso_U_11
_atom_site_aniso_U_22
_atom_site_aniso_U_33
_atom_site_aniso_U_12
_atom_site_aniso_U_13
_atom_site_aniso_U_23
P(1) 0.020(1) 0.015(1) 0.017(1) 0.0065(9) 0.0041(8) 0.0029(8)
P(2) 0.0110(9) 0.0127(10) 0.029(1) -0.0010(8) -0.0025(9) 0.0005(9)
P(3) 0.0162(10) 0.024(1) 0.0116(9) -0.0062(9) 0.0037(8) -0.0033(8)
Al(1) 0.018(1) 0.020(1) 0.011(1) 0.005(1) -0.0004(9) -0.0006(10)
Al(2) 0.012(1) 0.014(1) 0.027(1) 0.0021(10) 0.003(1) -0.0017(10)
Al(3) 0.020(1) 0.016(1) 0.018(1) -0.009(1) 0.002(1) 0.0019(10)
O(1) 0.041(4) 0.037(4) 0.033(4) -0.023(3) 0.016(3) -0.002(3)
O(2) 0.029(4) 0.038(4) 0.036(4) 0.004(3) -0.004(3) 0.014(3)
O(3) 0.014(3) 0.031(4) 0.063(5) 0.004(3) -0.003(3) -0.003(3)
O(4) 0.030(4) 0.043(4) 0.036(4) -0.007(3) 0.008(3) 0.016(3)
O(5) 0.051(4) 0.034(4) 0.017(3) 0.018(3) -0.001(3) 0.005(3)
O(6) 0.020(3) 0.047(4) 0.035(4) 0.000(3) 0.006(3) 0.005(3)
O(7) 0.038(4) 0.030(4) 0.032(4) 0.000(3) 0.003(3) -0.013(3)
O(8) 0.027(4) 0.025(4) 0.059(5) -0.014(3) -0.012(3) 0.007(3)
O(9) 0.033(4) 0.067(5) 0.010(3) -0.002(4) -0.003(3) 0.004(3)
O(10) 0.032(4) 0.030(4) 0.052(4) 0.019(3) 0.018(3) 0.005(3)
O(11) 0.042(4) 0.030(4) 0.037(4) 0.001(3) 0.004(3) -0.005(3)
O(12) 0.045(4) 0.028(4) 0.031(4) -0.003(3) 0.000(3) -0.004(3)

loop_
_atom_site_label
_atom_site_fract_x
_atom_site_fract_y
_atom_site_fract_z
_atom_site_U_iso_or_equiv
_atom_site_thermal_displace_type
_atom_site_occupancy
_atom_site_disorder_group
P(1) 0.7722(2) 0.0963(2) 0.0554(1) 0.0171(5) Uani 1 .
P(2) 0.1113(1) 0.2324(2) 0.9382(1) 0.0177(5) Uani 1 .
P(3) 0.1187(1) 0.9643(2) 0.1667(1) 0.0173(5) Uani 1 .
Al(1) 0.8895(2) 0.9596(2) 0.1655(1) 0.0165(6) Uani 1 .
Al(2) 0.8828(2) 0.2254(2) 0.9385(1) 0.0179(6) Uani 1 .
Al(3) 0.2267(2) 0.0961(2) 0.0495(1) 0.0181(6) Uani 1 .
O(1) 0.1803(5) 0.0474(6) 0.1306(4) 0.037(2) Uani 1 .
O(2) 0.1405(5) 0.1760(6) 0.0061(4) 0.034(2) Uani 1 .
O(3) 0.0053(4) 0.2615(5) 0.9422(4) 0.036(2) Uani 1 .
O(4) 0.8466(5) 0.1647(6) 0.0178(4) 0.036(2) Uani 1 .
O(5) 0.8168(5) 0.0538(5) 0.1236(3) 0.034(2) Uani 1 .
O(6) 0.0124(5) 0.9949(6) 0.1582(4) 0.034(2) Uani 1 .
O(7) 0.1377(5) 0.8583(5) 0.1335(4) 0.033(2) Uani 1 .
O(8) 0.3319(5) 0.1678(5) 0.0702(4) 0.037(2) Uani 1 .
O(9) 0.8529(5) 0.9590(6) 0.2551(3) 0.037(2) Uani 1 .
O(10) 0.8163(5) 0.3399(5) 0.9242(4) 0.038(2) Uani 1 .
O(11) 0.1300(5) 0.1636(5) 0.8733(4) 0.036(2) Uani 1 .
O(12) 0.2600(5) -0.0091(5) 0.9929(4) 0.034(2) Uani 1 .
N(1) 0.4871 0.9778 0.3703 0.1900 Uani 0.35 -1
N(2) 0.6485 0.8244 0.2436 0.1900 Uani 0.35 -1
N(3) 0.3755 0.8121 0.2228 0.1900 Uani 0.35 -1
C(1) 0.5055 0.9672 0.4491 0.1900 Uani 0.35 -1
C(2) 0.2940 0.7434 0.2477 0.1900 Uani 0.35 -1
C(3) 0.5795 0.9698 0.3269 0.1900 Uani 0.35 -1
C(4) 0.6241 0.8582 0.3190 0.1900 Uani 0.35 -1
C(5) 0.4061 0.9070 0.3455 0.1900 Uani 0.35 -1
C(6) 0.3788 0.9136 0.2642 0.1900 Uani 0.35 -1
C(7) 0.5634 0.8148 0.1922 0.1900 Uani 0.35 -1
C(8) 0.4707 0.7530 0.2171 0.1900 Uani 0.35 -1
C(9) 0.7117 0.7295 0.2439 0.1900 Uani 0.35 -1

loop_
_atom_type_symbol
_atom_type_oxidation_number
_atom_type_number_in_cell
_atom_type_scat_dispersion_real
_atom_type_scat_dispersion_imag
_atom_type_scat_source
Al 0 24 0.064 0.051 'International Tables'
P 0 24 0.102 0.094 'International Tables'
O 0 96 0.011 0.006 'International Tables'
C 0 25 0.003 0.002 'International Tables'
N 0 8 0.006 0.003 'International Tables'

loop_
_geom_angle_atom_site_label_1
_geom_angle_atom_site_label_2
_geom_angle_atom_site_label_3
_geom_angle
_geom_angle_site_symmetry_1
_geom_angle_site_symmetry_2
_geom_angle_site_symmetry_3
_geom_angle_publ_flag
O(4) P(1) O(5) 108.9(4) ? ? ? yes
O(4) P(1) O(10) 110.4(4) ? ? ? yes
O(4) P(1) O(12) 110.3(4) ? ? ? yes
O(5) P(1) O(10) 107.7(4) ? ? ? yes
O(5) P(1) O(12) 111.2(4) ? ? ? yes
O(10) P(1) O(12) 108.3(4) ? ? ? yes
O(2) P(2) O(3) 109.4(4) ? ? ? yes
O(2) P(2) O(8) 110.6(4) ? ? ? yes
O(2) P(2) O(11) 110.6(4) ? ? ? yes
O(3) P(2) O(8) 107.3(4) ? ? ? yes
O(3) P(2) O(11) 110.2(4) ? ? ? yes
O(8) P(2) O(11) 108.6(4) ? ? ? yes
O(1) P(3) O(6) 108.0(4) ? ? ? yes
O(1) P(3) O(7) 110.3(4) ? ? ? yes
O(1) P(3) O(9) 108.6(4) ? ? ? yes
O(6) P(3) O(7) 110.6(4) ? ? ? yes
O(6) P(3) O(9) 111.1(4) ? ? ? yes
O(7) P(3) O(9) 108.3(4) ? ? ? yes
O(5) Al(1) O(6) 109.8(4) ? ? ? yes
O(5) Al(1) O(9) 105.6(3) ? ? ? yes
O(5) Al(1) O(11) 110.1(4) ? ? ? yes
O(6) Al(1) O(9) 110.6(3) ? ? ? yes
O(6) Al(1) O(11) 110.2(4) ? ? ? yes
O(9) Al(1) O(11) 110.5(4) ? ? ? yes
O(3) Al(2) O(4) 110.9(4) ? ? ? yes
O(3) Al(2) O(7) 110.4(4) ? ? ? yes
O(3) Al(2) O(10) 106.8(4) ? ? ? yes
O(4) Al(2) O(7) 109.8(4) ? ? ? yes
O(4) Al(2) O(10) 110.7(4) ? ? ? yes
O(7) Al(2) O(10) 108.1(4) ? ? ? yes
O(1) Al(3) O(2) 111.1(4) ? ? ? yes
O(1) Al(3) O(8) 106.9(4) ? ? ? yes
O(1) Al(3) O(12) 110.0(3) ? ? ? yes
O(2) Al(3) O(8) 110.7(3) ? ? ? yes
O(2) Al(3) O(12) 109.6(4) ? ? ? yes
O(8) Al(3) O(12) 108.4(4) ? ? ? yes
P(3) O(1) Al(3) 146.5(5) ? ? ? yes
P(2) O(2) Al(3) 147.2(5) ? ? ? yes
P(2) O(3) Al(2) 149.9(5) ? ? ? yes
P(1) O(4) Al(2) 147.2(5) ? ? ? yes
P(1) O(5) Al(1) 148.7(4) ? ? ? yes
P(3) O(6) Al(1) 148.3(5) ? ? ? yes
P(3) O(7) Al(2) 147.1(5) ? ? ? yes
P(2) O(8) Al(3) 147.9(5) ? ? ? yes
P(3) O(9) Al(1) 148.3(5) ? ? ? yes
P(1) O(10) Al(2) 146.4(5) ? ? ? yes
P(2) O(11) Al(1) 145.4(5) ? ? ? yes
P(1) O(12) Al(3) 147.9(5) ? ? ? yes

loop_
_geom_bond_atom_site_label_1
_geom_bond_atom_site_label_2
_geom_bond_distance
_geom_bond_site_symmetry_1
_geom_bond_site_symmetry_2
_geom_bond_publ_flag
P(1) O(4) 1.524(7) ? ? yes
P(1) O(5) 1.524(6) ? ? yes
P(1) O(10) 1.519(6) ? ? yes
P(1) O(12) 1.508(7) ? ? yes
P(2) O(2) 1.522(7) ? ? yes
P(2) O(3) 1.511(6) ? ? yes
P(2) O(8) 1.510(7) ? ? yes
P(2) O(11) 1.527(7) ? ? yes
P(3) O(1) 1.523(7) ? ? yes
P(3) O(6) 1.528(7) ? ? yes
P(3) O(7) 1.519(7) ? ? yes
P(3) O(9) 1.523(6) ? ? yes
Al(1) O(5) 1.758(7) ? ? yes
Al(1) O(6) 1.759(7) ? ? yes
Al(1) O(9) 1.760(6) ? ? yes
Al(1) O(11) 1.763(7) ? ? yes
Al(2) O(3) 1.754(7) ? ? yes
Al(2) O(4) 1.756(7) ? ? yes
Al(2) O(7) 1.751(7) ? ? yes
Al(2) O(10) 1.752(7) ? ? yes
Al(3) O(1) 1.769(7) ? ? yes
Al(3) O(2) 1.771(7) ? ? yes
Al(3) O(8) 1.762(7) ? ? yes
Al(3) O(12) 1.779(7) ? ? yes

loop_
_cod_changelog_entry_id
_cod_changelog_entry_author
_cod_changelog_entry_date
_cod_changelog_entry_text
1 'Vaitkus, Antanas' 2022-09-17T02:00:00+03:00 'Updated bibliographic information.'
2 'Vaitkus, Antanas' 2022-09-17T03:00:00+03:00
;
 Changed the '_atom_site_calc_flag' data name to '_atom_site_occupancy' and
 updated the occupancy values after consulting the original publication.
;
3 'Vaitkus, Antanas' 2022-09-17T03:15:00+03:00
;
 Updated the space group symmetry operation list and updated space group
 information after consulting the original publication.
;
4 'Vaitkus, Antanas' 2022-09-17T03:20:00+03:00
;
 Marked atoms of the 1,4,7-Trimethyl-1,4,7-triazacyclononane molecular entity
 as disordered around a special position.
;
